data_7708134
loop_
_publ_author_name
'Longhi, Elena'
'Risko, Chad'
'Bacsa, John'
'Khrustalev, Victor'
'Rigin, Sergei'
'Moudgil, Karttikay'
'Timofeeva, Tatiana V.'
'Marder, Seth R.'
'Barlow, Stephen'

_publ_section_title
;
 Synthesis, structures, and reactivity of isomers of
 [RuCp*(1,4-(Me<sub>2</sub>N)<sub>2</sub>C<sub>6</sub>H<sub>4</sub>)]<sub>2</sub>.
;
_journal_issue 37
_journal_name_full 'Dalton transactions (Cambridge, England : 2003)'
_journal_page_first 13020
_journal_page_last 13030
_journal_paper_doi 10.1039/d1dt02155a
_journal_volume 50
_journal_year 2021
_chemical_formula_moiety 'C40 H62 N4 Ru2'
_chemical_formula_sum 'C40 H62 N4 Ru2'
_chemical_formula_weight 801.073
_space_group_crystal_system triclinic
_space_group_IT_number 2
_space_group_name_Hall '-P 1'
_space_group_name_H-M_alt 'P -1'
_symmetry_Int_Tables_number 2
_atom_sites_solution_primary dual
_audit_creation_date 2021-05-15
_audit_creation_method
;
Olex2 1.3-alpha
(compiled 2020.11.12 svn.r5f609507 for OlexSys, GUI svn.r6272)
;
_audit_update_record
;
2021-05-15 deposited with the CCDC.	2021-08-17 downloaded from the CCDC.
;
_cell_angle_alpha 89.304(1)
_cell_angle_beta 79.584(1)
_cell_angle_gamma 72.407(1)
_cell_formula_units_Z 2
_cell_length_a 10.6226(1)
_cell_length_b 12.2061(2)
_cell_length_c 15.1648(1)
_cell_measurement_reflns_used 38690
_cell_measurement_temperature 100(2)
_cell_measurement_theta_max 38.4010
_cell_measurement_theta_min 2.0710
_cell_volume 1841.53(4)
_computing_cell_refinement 'CrysAlisPro 1.171.39.46 (Rigaku OD, 2018)'
_computing_data_collection 'CrysAlisPro 1.171.39.46 (Rigaku OD, 2018)'
_computing_data_reduction 'CrysAlisPro 1.171.39.46 (Rigaku OD, 2018)'
_computing_molecular_graphics 'Olex2 1.3-alpha (Dolomanov et al., 2009)'
_computing_publication_material 'Olex2 1.3-alpha (Dolomanov et al., 2009)'
_computing_structure_refinement 'olex2.refine 1.3-alpha (Bourhis et al., 2015)'
_computing_structure_solution 'SHELXT 2018/2 (Sheldrick, 2018)'
_diffrn_ambient_environment N~2~
_diffrn_ambient_temperature 100(2)
_diffrn_detector_type HyPix
_diffrn_measured_fraction_theta_full 0.9994
_diffrn_measured_fraction_theta_max 0.9992
_diffrn_measurement_details
;
List of Runs (angles in degrees, time in seconds):

  # Type    Start    End  Width  t~exp~   \w     \q     \k     \f   Frames
#--------------------------------------------------------------------------
  1  \w    -52.00 -20.00   0.50    3.00    --  -22.41  98.00  20.00   64
  2  \w     16.00  85.00   0.50    3.00    --   22.41  57.00 -30.00  138
  3  \w     21.00  48.00   0.50    3.00    --   22.41  38.00-180.00   54
  4  \w    -10.00  15.00   0.50    3.00    --   22.41 -98.00 -86.00   50
  5  \w    -24.00  53.00   0.50    3.00    --   22.41 -99.00-120.00  154
  6  \w    -48.00  28.00   0.50    3.00    --   22.41 -38.00  30.00  152
  7  \w     36.00  79.00   0.50    3.00    --   22.41-178.00  90.00   86
  8  \w    -91.00  -3.00   0.50    3.00    --  -22.41 -77.00-120.00  176
  9  \w    -93.00  -3.00   0.50    3.00    --  -22.41 -77.00   0.00  180
 10  \w    -93.00 -34.00   0.50    3.00    --  -22.41 -77.00 150.00  118
 11  \w    -93.00  -3.00   0.50    3.00    --  -22.41 -77.00 120.00  180
 12  \w     43.00  71.00   0.50    3.00    --   22.41 178.00-150.00   56
;
_diffrn_measurement_device 'four-circle diffractometer'
_diffrn_measurement_device_type 'XtaLAB Synergy, Dualflex, HyPix'
_diffrn_measurement_method '\w scans'
_diffrn_orient_matrix_type 'CrysAlisPro convention (1999,Acta A55,543-557)'
_diffrn_orient_matrix_UB_11 0.0067709000
_diffrn_orient_matrix_UB_12 0.0296996000
_diffrn_orient_matrix_UB_13 0.0379230000
_diffrn_orient_matrix_UB_21 0.0607708000
_diffrn_orient_matrix_UB_22 0.0067439000
_diffrn_orient_matrix_UB_23 -0.0240939000
_diffrn_orient_matrix_UB_31 -0.0366535000
_diffrn_orient_matrix_UB_32 0.0528815000
_diffrn_orient_matrix_UB_33 -0.0157358000
_diffrn_radiation_probe x-ray
_diffrn_radiation_type 'Mo K\a'
_diffrn_radiation_wavelength 0.71073
_diffrn_reflns_av_R_equivalents 0.0403
_diffrn_reflns_av_unetI/netI 0.0376
_diffrn_reflns_Laue_measured_fraction_full 0.9994
_diffrn_reflns_Laue_measured_fraction_max 0.9992
_diffrn_reflns_limit_h_max 17
_diffrn_reflns_limit_h_min -17
_diffrn_reflns_limit_k_max 20
_diffrn_reflns_limit_k_min -20
_diffrn_reflns_limit_l_max 25
_diffrn_reflns_limit_l_min -25
_diffrn_reflns_number 55488
_diffrn_reflns_point_group_measured_fraction_full 0.9994
_diffrn_reflns_point_group_measured_fraction_max 0.9992
_diffrn_reflns_theta_full 25.2417
_diffrn_reflns_theta_max 36.32
_diffrn_reflns_theta_min 1.75
_diffrn_source 'micro-focus sealed X-ray tube'
_diffrn_source_type 'PhotonJet (Mo) X-ray Source'
_exptl_absorpt_coefficient_mu 0.853
_exptl_absorpt_correction_T_max 1.000
_exptl_absorpt_correction_T_min 0.397
_exptl_absorpt_correction_type gaussian
_exptl_absorpt_process_details
;
CrysAlisPro 1.171.39.46 (Rigaku Oxford Diffraction, 2018)
Numerical absorption correction based on gaussian integration over
			a multifaceted crystal model
Empirical absorption correction using spherical harmonics,
 implemented in SCALE3 ABSPACK scaling algorithm.
;
_exptl_crystal_colour yellow
_exptl_crystal_colour_primary yellow
_exptl_crystal_density_diffrn 1.445
_exptl_crystal_description prism
_exptl_crystal_F_000 831.219
_exptl_crystal_recrystallization_method 'The material was recrystallised from --- by as supplied'
_exptl_crystal_size_max 0.337
_exptl_crystal_size_mid 0.251
_exptl_crystal_size_min 0.164
_refine_diff_density_max 0.6807
_refine_diff_density_min -0.4334
_refine_diff_density_rms 0.1049
_refine_ls_d_res_high 0.6001
_refine_ls_d_res_low 11.6232
_refine_ls_goodness_of_fit_ref 1.0275
_refine_ls_hydrogen_treatment constr
_refine_ls_matrix_type full
_refine_ls_number_constraints 0
_refine_ls_number_parameters 1023
_refine_ls_number_reflns 17857
_refine_ls_number_restraints 1041
_refine_ls_restrained_S_all 0.9971
_refine_ls_R_factor_all 0.0312
_refine_ls_R_factor_gt 0.0251
_refine_ls_shift/su_max 0.0007
_refine_ls_shift/su_mean 0.0000
_refine_ls_structure_factor_coef Fsqd
_refine_ls_weighting_details 'w=1/[\s^2^(Fo^2^)+(0.0253P)^2^+0.0571P] where P=(Fo^2^+2Fc^2^)/3'
_refine_ls_weighting_scheme calc
_refine_ls_wR_factor_gt 0.0567
_refine_ls_wR_factor_ref 0.0586
_reflns_Friedel_coverage 0.0
_reflns_limit_h_max 17
_reflns_limit_h_min -17
_reflns_limit_k_max 20
_reflns_limit_k_min -20
_reflns_limit_l_max 25
_reflns_limit_l_min 0
_reflns_number_gt 15504
_reflns_number_total 17857
_reflns_threshold_expression I>=2u(I)
_cod_data_source_file d1dt02155a2.cif
_cod_data_source_block EL-II-66
_cod_depositor_comments 'Adding full bibliography for 7708131--7708134.cif.'
_cod_database_code 7708134
_chemical_oxdiff_formula 'C80  H124  N8  Ru4  '
_reflns_odcompleteness_completeness 99.93
_reflns_odcompleteness_iscentric 1
_reflns_odcompleteness_theta 36.23
_olex2_refinement_description
;
1. Fixed Uiso
 At 1.2 times of:
  All C(H) groups
 At 1.5 times of:
  All C(H,H,H) groups
2. Rigid body (RIGU) restrains
 C19, C20, C23, C21, C22, C28, H28a, H28b, H28c, C27, H27a, H27c, C25, H25a,
 H25b, H25c, C24, H24a, H24b, H24c, C26, H26c, H27b, H26a, H26b
 with sigma for 1-2 distances of 0.002 and sigma for 1-3 distances of 0.02
 Ru1, N4, N2, N1, N3, C31, C11, H11, C32, C1, C6, C12, C33, C9, H9, C10, H10,
 C5, H5, C17, H17, C4, H4, C35, C18, H18, C16, H16, C13, C29, H29a, H29b, H29c,
 C30, H30b, C39, H39a, H39b, C40, H40a, H40b, C38, H38a, H38b, H38c, C8, H8a,
 H8b, H8c, C2, H2a, H2b, H2c, C14, H14a, H14b, H14c, C3, H3a, H3b, H3c, C15,
 H15a, H15b, H15c, C34, C7, H30c, H39c, H40c, H36b, H7a, H7b, H7c, C36, H36c,
 H36a, C37, H37a, H37b, H37c, H30a
 with sigma for 1-2 distances of 0.002 and sigma for 1-3 distances of 0.02
;
_olex2_diffrn_ambient_temperature_device 'Oxford Cryosystems'
_olex2_exptl_crystal_mounting_method 'The crystal was mounted on a loop with paratone oil'
_olex2_submission_original_sample_id EL-II-66
_olex2_submission_special_instructions 'No special instructions were received'
_oxdiff_exptl_absorpt_empirical_details
;
Empirical correction (ABSPACK) includes:
- Absorption correction using spherical harmonics
- Frame scaling
;
_oxdiff_exptl_absorpt_empirical_full_max 1.266
_oxdiff_exptl_absorpt_empirical_full_min 0.849

loop_
_space_group_symop_id
_space_group_symop_operation_xyz
1 x,y,z
2 -x,-y,-z

loop_
_atom_site_label
_atom_site_type_symbol
_atom_site_fract_x
_atom_site_fract_y
_atom_site_fract_z
_atom_site_U_iso_or_equiv
_atom_site_adp_type
_atom_site_occupancy
_atom_site_refinement_flags_posn
_atom_site_refinement_flags_adp
Ru2 Ru 0.536486(16) 0.788181(13) 0.840948(10) 0.01184(6) Uani 1.000000 . .
Ru1 Ru 0.781364(16) 0.270856(13) 0.665587(10) 0.01227(6) Uani 1.000000 . U
N4 N 0.75067(8) 0.58399(7) 0.93614(5) 0.01538(14) Uani 1.000000 . U
N2 N 0.91411(8) 0.36892(7) 0.81748(6) 0.01824(15) Uani 1.000000 . U
N1 N 0.45059(9) 0.35292(9) 0.69143(6) 0.02293(18) Uani 1.000000 . U
N3 N 0.24338(9) 0.76741(8) 0.83483(6) 0.02207(17) Uani 1.000000 . U
C31 C 0.94486(10) 0.11301(8) 0.61098(6) 0.01577(16) Uani 1.000000 . U
C11 C 0.58024(9) 0.54901(8) 0.85266(6) 0.01375(15) Uani 1.000000 . U
H11 H 0.5422(13) 0.4816(11) 0.8896(9) 0.025(3) Uani 1.000000 . U
C32 C 0.83081(10) 0.12046(8) 0.57105(6) 0.01540(16) Uani 1.000000 . U
C1 C 0.56687(9) 0.35539(8) 0.72279(6) 0.01552(16) Uani 1.000000 . U
C6 C 0.79345(9) 0.36938(8) 0.79298(6) 0.01408(15) Uani 1.000000 . U
C12 C 0.62014(9) 0.62724(8) 0.91284(6) 0.01346(15) Uani 1.000000 . U
C33 C 0.80182(10) 0.22506(8) 0.52337(6) 0.01664(16) Uani 1.000000 . U
C9 C 0.69216(9) 0.48205(8) 0.77355(6) 0.01396(15) Uani 1.000000 . U
H9 H 0.7508(15) 0.5391(12) 0.7429(9) 0.029(4) Uani 1.000000 . U
C10 C 0.63583(10) 0.43895(8) 0.70026(6) 0.01521(16) Uani 1.000000 . U
H10 H 0.6032(18) 0.4996(14) 0.6469(10) 0.047(5) Uani 1.000000 . U
C5 C 0.74376(9) 0.27457(8) 0.81163(6) 0.01443(15) Uani 1.000000 . U
H5 H 0.7956(15) 0.2026(12) 0.8457(9) 0.030(4) Uani 1.000000 . U
C17 C 0.51681(10) 0.71057(8) 0.97173(6) 0.01514(16) Uani 1.000000 . U
H17 H 0.5439(17) 0.7405(14) 1.0308(10) 0.040(4) Uani 1.000000 . U
C4 C 0.62576(9) 0.26972(8) 0.78059(6) 0.01540(16) Uani 1.000000 . U
H4 H 0.5866(18) 0.1963(14) 0.7994(11) 0.048(5) Uani 1.000000 . U
C19 C 0.48092(10) 0.92045(8) 0.74315(6) 0.01577(16) Uani 1.000000 . U
C20 C 0.50618(10) 0.97390(8) 0.81906(6) 0.01614(16) Uani 1.000000 . U
C35 C 0.98843(10) 0.21196(8) 0.58701(6) 0.01712(17) Uani 1.000000 . U
C18 C 0.47594(9) 0.64032(8) 0.81305(6) 0.01521(15) Uani 1.000000 . U
H18 H 0.4603(17) 0.6249(15) 0.7463(9) 0.045(5) Uani 1.000000 . U
C16 C 0.38660(10) 0.75773(9) 0.95080(6) 0.01708(17) Uani 1.000000 . U
H16 H 0.3110(15) 0.8215(13) 0.9954(10) 0.037(4) Uani 1.000000 . U
C13 C 0.36350(9) 0.72039(8) 0.86834(6) 0.01650(16) Uani 1.000000 . U
C23 C 0.60330(10) 0.83374(8) 0.70396(6) 0.01559(16) Uani 1.000000 . U
C21 C 0.64406(10) 0.92172(8) 0.82617(6) 0.01668(16) Uani 1.000000 . U
C22 C 0.70316(9) 0.83407(8) 0.75500(6) 0.01634(16) Uani 1.000000 . U
C34 C 0.89934(11) 0.28186(9) 0.53369(6) 0.01819(18) Uani 1.000000 . U
C7 C 0.98148(11) 0.44882(10) 0.77542(8) 0.0236(2) Uani 1.000000 . U
H7a H 0.9914(19) 0.4465(16) 0.7028(11) 0.051(5) Uani 1.000000 . U
H7b H 0.9326(19) 0.5352(14) 0.8041(12) 0.056(5) Uani 1.000000 . U
H7c H 1.0738(17) 0.4231(17) 0.7946(13) 0.062(6) Uani 1.000000 . U
C29 C 0.75627(11) 0.48845(9) 0.99601(7) 0.02048(18) Uani 1.000000 . U
H29a H 0.6941(15) 0.5160(14) 1.0640(9) 0.040(4) Uani 1.000000 . U
H29b H 0.7184(16) 0.4225(13) 0.9668(10) 0.042(4) Uani 1.000000 . U
H29c H 0.8668(16) 0.4450(14) 1.0043(11) 0.041(4) Uani 1.000000 . U
C30 C 0.80089(11) 0.66773(10) 0.97327(8) 0.02195(19) Uani 1.000000 . U
H30a H 0.7822(17) 0.7478(14) 0.9336(12) 0.050(5) Uani 1.000000 . U
H30b H 0.753(2) 0.6917(17) 1.0460(11) 0.068(6) Uani 1.000000 . U
H30c H 0.9056(16) 0.6259(14) 0.9744(12) 0.049(5) Uani 1.000000 . U
C39 C 0.76473(12) 0.02784(9) 0.57243(7) 0.02159(19) Uani 1.000000 . U
H39a H 0.7356(18) 0.0029(15) 0.6382(10) 0.046(4) Uani 1.000000 . U
H39b H 0.6744(18) 0.0513(14) 0.5447(13) 0.056(5) Uani 1.000000 . U
H39c H 0.8323(18) -0.0481(15) 0.5349(13) 0.061(5) Uani 1.000000 . U
C40 C 1.01431(12) 0.01289(9) 0.66088(7) 0.02236(19) Uani 1.000000 . U
H40a H 1.070(2) 0.0360(15) 0.7050(13) 0.056(5) Uani 1.000000 . U
H40b H 0.9429(16) -0.0183(15) 0.7069(11) 0.047(5) Uani 1.000000 . U
H40c H 1.074(2) -0.0546(15) 0.6171(11) 0.066(6) Uani 1.000000 . U
C36 C 1.11418(11) 0.23019(11) 0.60601(8) 0.0249(2) Uani 1.000000 . U
H36a H 1.117(2) 0.3191(16) 0.5828(14) 0.065(6) Uani 1.000000 . U
H36b H 1.122(2) 0.2253(19) 0.6764(11) 0.063(6) Uani 1.000000 . U
H36c H 1.2000(17) 0.1692(15) 0.5683(13) 0.060(5) Uani 1.000000 . U
C38 C 0.70205(13) 0.26262(10) 0.46258(7) 0.0250(2) Uani 1.000000 . U
H38a H 0.621(2) 0.2245(18) 0.4767(13) 0.069(6) Uani 1.000000 . U
H38b H 0.656(2) 0.3521(15) 0.4702(13) 0.061(5) Uani 1.000000 . U
H38c H 0.752(2) 0.2439(17) 0.3921(11) 0.065(6) Uani 1.000000 . U
C28 C 0.35425(11) 0.95424(10) 0.70563(8) 0.0232(2) Uani 1.000000 . U
H28a H 0.307(2) 0.8848(16) 0.7070(13) 0.060(5) Uani 1.000000 . U
H28b H 0.2774(15) 1.0271(15) 0.7456(12) 0.048(5) Uani 1.000000 . U
H28c H 0.3771(19) 0.9790(19) 0.6338(11) 0.068(6) Uani 1.000000 . U
C27 C 0.40711(12) 1.07289(9) 0.87630(8) 0.0230(2) Uani 1.000000 . U
H27a H 0.3038(17) 1.0643(16) 0.8855(13) 0.058(5) Uani 1.000000 . U
H27b H 0.438(2) 1.0795(15) 0.9406(11) 0.055(5) Uani 1.000000 . U
H27c H 0.396(2) 1.1603(14) 0.8454(12) 0.064(6) Uani 1.000000 . U
C8 C 0.99552(11) 0.26372(10) 0.84846(8) 0.0241(2) Uani 1.000000 . U
H8a H 0.9456(18) 0.2398(14) 0.9126(11) 0.049(5) Uani 1.000000 . U
H8b H 1.0132(19) 0.1864(14) 0.8042(11) 0.049(5) Uani 1.000000 . U
H8c H 1.0917(16) 0.2745(15) 0.8567(14) 0.057(5) Uani 1.000000 . U
C37 C 0.91001(14) 0.39007(10) 0.49043(8) 0.0280(2) Uani 1.000000 . U
H37a H 0.8154(19) 0.4467(17) 0.4868(13) 0.066(6) Uani 1.000000 . U
H37b H 0.962(2) 0.4292(17) 0.5242(13) 0.071(6) Uani 1.000000 . U
H37c H 0.966(3) 0.3749(16) 0.4209(12) 0.094(8) Uani 1.000000 . U
C25 C 0.84802(11) 0.76471(10) 0.73180(8) 0.0251(2) Uani 1.000000 . U
H25a H 0.8912(18) 0.7503(18) 0.7898(12) 0.059(5) Uani 1.000000 . U
H25b H 0.8647(16) 0.6804(15) 0.7020(13) 0.056(5) Uani 1.000000 . U
H25c H 0.9034(15) 0.8064(15) 0.6820(12) 0.051(5) Uani 1.000000 . U
C24 C 0.62292(13) 0.76343(10) 0.61957(7) 0.0244(2) Uani 1.000000 . U
H24a H 0.7103(19) 0.6856(15) 0.6160(11) 0.057(5) Uani 1.000000 . U
H24b H 0.5353(17) 0.7372(16) 0.6142(11) 0.049(5) Uani 1.000000 . U
H24c H 0.649(2) 0.8156(17) 0.5597(11) 0.079(7) Uani 1.000000 . U
C26 C 0.71984(13) 0.96644(11) 0.88382(8) 0.0252(2) Uani 1.000000 . U
H26a H 0.6570(19) 1.0096(18) 0.9462(12) 0.060(6) Uani 1.000000 . U
H26b H 0.796(2) 0.8980(15) 0.9016(14) 0.066(6) Uani 1.000000 . U
H26c H 0.7629(19) 1.0293(15) 0.8507(12) 0.059(5) Uani 1.000000 . U
C2 C 0.39578(13) 0.44101(11) 0.63269(9) 0.0306(2) Uani 1.000000 . U
H2a H 0.3984(19) 0.5235(13) 0.6579(10) 0.046(4) Uani 1.000000 . U
H2b H 0.457(2) 0.4304(18) 0.5629(12) 0.074(6) Uani 1.000000 . U
H2c H 0.2886(18) 0.4401(18) 0.6318(15) 0.076(6) Uani 1.000000 . U
C14 C 0.17983(12) 0.68465(12) 0.81106(8) 0.0280(2) Uani 1.000000 . U
H14a H 0.2577(17) 0.5958(15) 0.7906(12) 0.050(5) Uani 1.000000 . U
H14b H 0.1056(17) 0.6695(15) 0.8689(11) 0.051(5) Uani 1.000000 . U
H14c H 0.1224(19) 0.7191(17) 0.7591(12) 0.063(5) Uani 1.000000 . U
C3 C 0.43892(13) 0.24210(12) 0.66727(8) 0.0281(2) Uani 1.000000 . U
H3a H 0.486(3) 0.2136(19) 0.5971(13) 0.092(8) Uani 1.000000 . U
H3b H 0.496(3) 0.171(2) 0.7027(16) 0.103(8) Uani 1.000000 . U
H3c H 0.335(2) 0.251(2) 0.672(2) 0.119(9) Uani 1.000000 . U
C15 C 0.14700(12) 0.86934(11) 0.88197(9) 0.0296(2) Uani 1.000000 . U
H15a H 0.0951(19) 0.8542(18) 0.9510(12) 0.063(6) Uani 1.000000 . U
H15b H 0.1929(17) 0.9337(16) 0.8916(14) 0.061(5) Uani 1.000000 . U
H15c H 0.0714(19) 0.9102(18) 0.8428(13) 0.067(6) Uani 1.000000 . U

loop_
_atom_site_aniso_label
_atom_site_aniso_U_11
_atom_site_aniso_U_22
_atom_site_aniso_U_33
_atom_site_aniso_U_12
_atom_site_aniso_U_13
_atom_site_aniso_U_23
Ru2 0.01107(10) 0.01108(10) 0.01350(10) -0.00367(7) -0.00213(7) 0.00073(7)
Ru1 0.01367(10) 0.01040(10) 0.01385(10) -0.00488(8) -0.00332(7) 0.00093(7)
N4 0.0145(3) 0.0149(3) 0.0172(3) -0.0040(3) -0.0051(3) -0.0003(3)
N2 0.0153(3) 0.0171(4) 0.0241(4) -0.0053(3) -0.0073(3) -0.0021(3)
N1 0.0171(4) 0.0279(4) 0.0263(4) -0.0073(3) -0.0096(3) -0.0010(3)
N3 0.0126(3) 0.0247(4) 0.0279(4) -0.0041(3) -0.0043(3) 0.0047(3)
C31 0.0161(4) 0.0133(4) 0.0181(4) -0.0045(3) -0.0038(3) -0.0004(3)
C11 0.0138(4) 0.0127(3) 0.0155(4) -0.0048(3) -0.0031(3) 0.0004(3)
H11 0.016(7) 0.020(6) 0.040(8) -0.007(3) -0.007(5) 0.014(3)
C32 0.0190(4) 0.0126(4) 0.0166(4) -0.0069(3) -0.0045(3) 0.0004(3)
C1 0.0132(4) 0.0167(4) 0.0178(4) -0.0048(3) -0.0055(3) 0.0005(3)
C6 0.0143(4) 0.0123(4) 0.0168(4) -0.0047(3) -0.0047(3) 0.0000(3)
C12 0.0129(3) 0.0121(3) 0.0157(4) -0.0039(3) -0.0036(3) 0.0008(3)
C33 0.0219(4) 0.0147(4) 0.0151(4) -0.0072(3) -0.0052(3) 0.0008(3)
C9 0.0151(4) 0.0119(3) 0.0159(4) -0.0052(3) -0.0035(3) 0.0008(3)
H9 0.041(7) 0.029(6) 0.023(7) -0.026(3) 0.003(5) -0.002(4)
C10 0.0169(4) 0.0142(4) 0.0155(4) -0.0047(3) -0.0054(3) 0.0014(3)
H10 0.070(12) 0.036(8) 0.039(7) -0.013(6) -0.029(6) 0.021(4)
C5 0.0163(4) 0.0129(4) 0.0157(4) -0.0056(3) -0.0054(3) 0.0030(3)
H5 0.036(8) 0.023(6) 0.020(7) 0.006(3) -0.005(4) 0.007(3)
C17 0.0164(4) 0.0146(4) 0.0138(3) -0.0045(3) -0.0016(3) 0.0002(3)
H17 0.053(11) 0.041(10) 0.030(6) -0.012(7) -0.020(4) -0.008(4)
C4 0.0156(4) 0.0155(4) 0.0170(4) -0.0070(3) -0.0041(3) 0.0023(3)
H4 0.067(10) 0.041(6) 0.053(11) -0.042(4) -0.013(8) 0.016(6)
C19 0.0158(4) 0.0149(4) 0.0166(4) -0.0041(3) -0.0042(3) 0.0021(3)
C20 0.0189(4) 0.0126(4) 0.0168(4) -0.0054(3) -0.0021(3) 0.0007(3)
C35 0.0163(4) 0.0171(4) 0.0187(4) -0.0078(3) -0.0003(3) -0.0026(3)
C18 0.0139(4) 0.0152(4) 0.0179(4) -0.0052(3) -0.0052(3) 0.0006(3)
H18 0.061(11) 0.057(12) 0.025(4) -0.020(9) -0.021(3) -0.003(4)
C16 0.0142(4) 0.0171(4) 0.0177(4) -0.0036(3) 0.0005(3) 0.0016(3)
H16 0.027(7) 0.033(7) 0.042(8) -0.004(3) 0.012(4) -0.013(4)
C13 0.0123(4) 0.0166(4) 0.0206(4) -0.0047(3) -0.0027(3) 0.0023(3)
C23 0.0164(4) 0.0156(4) 0.0140(3) -0.0049(3) -0.0011(3) 0.0004(3)
C21 0.0183(4) 0.0164(4) 0.0181(4) -0.0089(3) -0.0042(3) 0.0026(3)
C22 0.0137(4) 0.0167(4) 0.0190(4) -0.0059(3) -0.0021(3) 0.0039(3)
C34 0.0234(5) 0.0158(4) 0.0162(4) -0.0095(4) 0.0001(3) 0.0004(3)
C7 0.0183(5) 0.0229(5) 0.0314(5) -0.0095(4) -0.0033(4) -0.0041(4)
H7a 0.075(13) 0.070(12) 0.032(2) -0.057(10) -0.0084(14) 0.0001(16)
H7b 0.064(12) 0.028(3) 0.065(11) -0.005(3) 0.002(8) -0.017(3)
H7c 0.030(4) 0.078(13) 0.080(12) -0.007(4) -0.027(3) -0.007(9)
C29 0.0212(5) 0.0200(4) 0.0207(4) -0.0054(4) -0.0068(4) 0.0045(3)
H29a 0.038(8) 0.053(10) 0.023(3) -0.010(6) 0.001(2) -0.002(3)
H29b 0.056(10) 0.037(7) 0.046(10) -0.026(4) -0.020(6) 0.001(4)
H29c 0.025(3) 0.038(9) 0.061(11) -0.005(2) -0.018(2) 0.012(7)
C30 0.0198(5) 0.0216(5) 0.0278(5) -0.0073(4) -0.0111(4) -0.0011(4)
H30a 0.055(11) 0.042(5) 0.077(10) -0.032(5) -0.048(8) 0.031(4)
H30b 0.088(14) 0.069(13) 0.032(3) -0.013(10) 0.004(3) -0.010(3)
H30c 0.024(3) 0.039(9) 0.085(12) -0.004(2) -0.022(2) 0.005(8)
C39 0.0262(5) 0.0157(4) 0.0265(5) -0.0106(4) -0.0068(4) -0.0013(4)
H39a 0.072(12) 0.065(11) 0.029(3) -0.058(8) -0.015(3) 0.008(2)
H39b 0.055(5) 0.028(9) 0.107(13) -0.024(5) -0.055(4) 0.020(8)
H39c 0.055(10) 0.036(6) 0.082(12) -0.006(4) 0.004(6) -0.030(4)
C40 0.0233(5) 0.0174(4) 0.0236(5) -0.0009(4) -0.0065(4) 0.0006(4)
H40a 0.074(11) 0.039(10) 0.070(10) -0.015(6) -0.051(5) 0.003(6)
H40b 0.044(9) 0.053(11) 0.044(9) -0.022(4) -0.001(4) 0.012(5)
H40c 0.087(14) 0.036(7) 0.043(8) 0.019(5) 0.001(6) -0.012(4)
C36 0.0177(4) 0.0285(5) 0.0299(5) -0.0114(4) -0.0003(4) -0.0071(4)
H36a 0.070(12) 0.044(5) 0.099(14) -0.036(4) -0.035(10) 0.022(4)
H36b 0.072(13) 0.113(16) 0.034(3) -0.069(12) -0.015(2) 0.008(3)
H36c 0.029(7) 0.051(9) 0.090(13) -0.012(3) 0.018(4) -0.034(6)
C38 0.0334(6) 0.0228(5) 0.0202(4) -0.0071(5) -0.0116(4) 0.0026(4)
H38a 0.069(7) 0.092(12) 0.073(14) -0.056(4) -0.033(7) 0.035(10)
H38b 0.071(12) 0.025(2) 0.089(14) 0.0001(17) -0.045(9) -0.005(2)
H38c 0.085(13) 0.070(13) 0.024(3) -0.008(9) 0.003(3) -0.001(3)
C28 0.0203(5) 0.0242(5) 0.0259(5) -0.0051(4) -0.0095(4) 0.0061(4)
H28a 0.075(11) 0.053(6) 0.080(14) -0.045(4) -0.046(9) 0.029(7)
H28b 0.020(7) 0.049(7) 0.073(10) -0.003(3) -0.012(4) -0.028(4)
H28c 0.073(13) 0.115(16) 0.034(3) -0.053(11) -0.020(4) 0.032(3)
C27 0.0264(5) 0.0142(4) 0.0252(5) -0.0062(4) 0.0036(4) -0.0026(3)
H27a 0.031(3) 0.054(11) 0.087(14) -0.020(2) 0.007(4) -0.019(10)
H27b 0.078(13) 0.048(12) 0.040(5) -0.012(9) -0.022(3) -0.006(5)
H27c 0.095(15) 0.023(4) 0.064(11) -0.014(5) 0.004(9) 0.014(3)
C8 0.0190(5) 0.0241(5) 0.0298(5) -0.0033(4) -0.0118(4) 0.0002(4)
H8a 0.055(11) 0.041(10) 0.042(6) -0.011(7) 0.003(3) 0.006(4)
H8b 0.072(13) 0.029(5) 0.046(8) -0.007(5) -0.025(7) -0.006(3)
H8c 0.024(5) 0.044(10) 0.109(15) -0.008(3) -0.029(4) -0.010(9)
C37 0.0393(7) 0.0215(5) 0.0246(5) -0.0159(5) 0.0016(5) 0.0036(4)
H37a 0.044(4) 0.066(11) 0.074(13) -0.004(3) 0.005(4) 0.041(8)
H37b 0.107(14) 0.064(12) 0.073(13) -0.059(6) -0.042(6) 0.014(7)
H37c 0.161(19) 0.053(12) 0.045(4) -0.037(11) 0.049(4) -0.004(4)
C25 0.0141(4) 0.0247(5) 0.0335(6) -0.0046(4) 0.0007(4) 0.0068(4)
H25a 0.043(10) 0.088(15) 0.045(5) -0.014(9) -0.018(3) 0.015(6)
H25b 0.030(10) 0.037(4) 0.094(13) -0.008(4) 0.001(8) -0.019(3)
H25c 0.023(9) 0.053(10) 0.069(10) -0.009(5) 0.007(5) 0.032(5)
C24 0.0325(6) 0.0237(5) 0.0161(4) -0.0092(5) -0.0006(4) -0.0024(4)
H24a 0.065(8) 0.045(6) 0.045(11) 0.017(3) -0.028(6) -0.026(6)
H24b 0.050(6) 0.071(11) 0.038(10) -0.037(4) -0.007(5) -0.001(8)
H24c 0.142(18) 0.075(12) 0.033(7) -0.062(9) -0.004(6) 0.020(4)
C26 0.0325(6) 0.0255(5) 0.0270(5) -0.0188(5) -0.0127(4) 0.0061(4)
H26a 0.053(10) 0.088(13) 0.048(6) -0.040(7) 0.004(4) -0.028(4)
H26b 0.071(10) 0.033(7) 0.110(15) -0.014(3) -0.063(6) 0.009(5)
H26c 0.076(11) 0.057(9) 0.066(12) -0.051(5) -0.019(7) 0.027(6)
C2 0.0281(6) 0.0294(6) 0.0362(6) -0.0033(5) -0.0200(5) -0.0015(5)
H2a 0.082(12) 0.028(4) 0.038(9) -0.016(3) -0.044(8) 0.008(3)
H2b 0.080(13) 0.068(14) 0.047(4) 0.008(9) 0.003(3) 0.007(5)
H2c 0.037(4) 0.081(14) 0.122(17) -0.021(3) -0.039(4) 0.009(12)
C14 0.0180(5) 0.0391(6) 0.0317(6) -0.0132(5) -0.0097(4) 0.0087(5)
H14a 0.034(7) 0.047(4) 0.065(11) -0.003(3) -0.017(6) -0.003(4)
H14b 0.043(9) 0.060(12) 0.049(8) -0.026(6) 0.008(4) 0.008(5)
H14c 0.069(10) 0.073(13) 0.070(9) -0.035(8) -0.053(4) 0.034(7)
C3 0.0297(6) 0.0345(6) 0.0306(5) -0.0201(5) -0.0147(5) 0.0048(4)
H3a 0.15(2) 0.076(13) 0.041(4) -0.047(12) 0.017(4) -0.011(3)
H3b 0.127(19) 0.076(12) 0.106(16) -0.005(7) -0.067(9) 0.039(6)
H3c 0.031(3) 0.089(15) 0.24(3) -0.026(2) -0.026(4) -0.047(15)
C15 0.0163(5) 0.0305(6) 0.0352(6) 0.0011(4) -0.0019(4) 0.0047(5)
H15a 0.053(12) 0.088(15) 0.043(5) -0.022(9) 0.006(3) 0.014(4)
H15b 0.033(9) 0.042(7) 0.105(16) -0.010(4) -0.010(8) -0.007(6)
H15c 0.046(8) 0.073(14) 0.074(11) 0.005(7) -0.033(4) 0.016(7)

loop_
_atom_type_symbol
_atom_type_scat_dispersion_real
_atom_type_scat_dispersion_imag
_atom_type_scat_source
_atom_type_scat_dispersion_source
H 0.00000 0.00000 'NoSpherA2: Chem.Sci. 2021, DOI:10.1039/D0SC05526C' custom
C 0.00300 0.00200 'NoSpherA2: Chem.Sci. 2021, DOI:10.1039/D0SC05526C' custom
N 0.00600 0.00300 'NoSpherA2: Chem.Sci. 2021, DOI:10.1039/D0SC05526C' custom
Ru -1.25900 0.83600 'NoSpherA2: Chem.Sci. 2021, DOI:10.1039/D0SC05526C' custom

loop_
_exptl_crystal_face_index_h
_exptl_crystal_face_index_k
_exptl_crystal_face_index_l
_exptl_crystal_face_perp_dist
10 13 -7 0.1602
-10 -13 7 0.1602
-5 13 -9 0.1295
10 -8 7 0.1652
-1 5 19 0.0725
5 -14 2 0.1373
-5 14 -2 0.1373
0 0 -1 0.0623
1 -2 5 0.1195
-1 2 -5 0.1195
-1 -5 2 0.1019
-5 2 -4 0.1204
5 2 2 0.1335
1 5 1 0.1216
-1 -5 -1 0.1216
-3 -5 0 0.1507
3 5 0 0.1507
5 3 2 0.1118

loop_
_geom_angle_atom_site_label_1
_geom_angle_atom_site_label_2
_geom_angle_atom_site_label_3
_geom_angle
_geom_angle_site_symmetry_1
_geom_angle_site_symmetry_3
_geom_angle_publ_flag
C17 Ru2 C12 37.35(3) . . ?
C19 Ru2 C12 166.83(3) . . ?
C19 Ru2 C17 155.39(4) . . ?
C20 Ru2 C12 151.05(4) . . ?
C20 Ru2 C17 125.63(4) . . ?
C20 Ru2 C19 37.88(4) . . ?
C18 Ru2 C12 63.13(3) . . ?
C18 Ru2 C17 77.18(4) . . ?
C18 Ru2 C19 110.41(4) . . ?
C18 Ru2 C20 145.41(4) . . ?
C16 Ru2 C12 67.62(3) . . ?
C16 Ru2 C17 37.78(4) . . ?
C16 Ru2 C19 121.88(4) . . ?
C16 Ru2 C20 112.80(4) . . ?
C16 Ru2 C18 67.41(4) . . ?
C13 Ru2 C12 78.42(3) . . ?
C13 Ru2 C17 67.23(4) . . ?
C13 Ru2 C19 103.65(4) . . ?
C13 Ru2 C20 120.67(4) . . ?
C13 Ru2 C18 38.13(4) . . ?
C13 Ru2 C16 37.69(4) . . ?
C23 Ru2 C12 129.39(3) . . ?
C23 Ru2 C17 166.18(4) . . ?
C23 Ru2 C19 38.23(4) . . ?
C23 Ru2 C20 63.50(3) . . ?
C23 Ru2 C18 100.29(4) . . ?
C23 Ru2 C16 153.49(4) . . ?
C23 Ru2 C13 119.02(4) . . ?
C21 Ru2 C12 119.04(3) . . ?
C21 Ru2 C17 116.55(4) . . ?
C21 Ru2 C19 63.01(4) . . ?
C21 Ru2 C20 37.44(4) . . ?
C21 Ru2 C18 161.06(4) . . ?
C21 Ru2 C16 131.50(4) . . ?
C21 Ru2 C13 157.10(4) . . ?
C21 Ru2 C23 63.13(3) . . ?
C22 Ru2 C12 109.57(3) . . ?
C22 Ru2 C17 133.16(4) . . ?
C22 Ru2 C19 63.32(4) . . ?
C22 Ru2 C20 63.11(4) . . ?
C22 Ru2 C18 123.40(4) . . ?
C22 Ru2 C16 167.14(4) . . ?
C22 Ru2 C13 155.17(4) . . ?
C22 Ru2 C23 37.69(4) . . ?
C22 Ru2 C21 37.76(4) . . ?
C32 Ru1 C31 37.60(4) . . ?
C1 Ru1 C31 149.23(4) . . ?
C1 Ru1 C32 117.60(4) . . ?
C6 Ru1 C31 120.31(3) . . ?
C6 Ru1 C32 155.59(3) . . ?
C6 Ru1 C1 77.72(3) . . ?
C33 Ru1 C31 63.49(4) . . ?
C33 Ru1 C32 38.10(3) . . ?
C33 Ru1 C1 109.29(4) . . ?
C33 Ru1 C6 159.17(3) . . ?
C10 Ru1 C31 170.43(3) . . ?
C10 Ru1 C32 141.31(4) . . ?
C10 Ru1 C1 38.12(3) . . ?
C10 Ru1 C6 62.51(3) . . ?
C10 Ru1 C33 110.42(4) . . ?
C5 Ru1 C31 110.07(4) . . ?
C5 Ru1 C32 128.09(3) . . ?
C5 Ru1 C1 68.36(3) . . ?
C5 Ru1 C6 36.41(3) . . ?
C5 Ru1 C33 164.38(4) . . ?
C5 Ru1 C10 77.70(3) . . ?
C4 Ru1 C31 122.29(3) . . ?
C4 Ru1 C32 112.83(3) . . ?
C4 Ru1 C1 37.90(3) . . ?
C4 Ru1 C6 66.47(3) . . ?
C4 Ru1 C33 131.04(4) . . ?
C4 Ru1 C10 67.25(3) . . ?
C4 Ru1 C5 38.44(4) . . ?
C35 Ru1 C31 37.94(3) . . ?
C35 Ru1 C32 63.27(3) . . ?
C35 Ru1 C1 168.37(4) . . ?
C35 Ru1 C6 105.83(3) . . ?
C35 Ru1 C33 63.61(4) . . ?
C35 Ru1 C10 133.45(4) . . ?
C35 Ru1 C5 121.09(4) . . ?
C35 Ru1 C4 153.70(4) . . ?
C34 Ru1 C31 63.72(4) . . ?
C34 Ru1 C32 63.88(3) . . ?
C34 Ru1 C1 130.75(4) . . ?
C34 Ru1 C6 122.21(4) . . ?
C34 Ru1 C33 38.42(4) . . ?
C34 Ru1 C10 106.82(4) . . ?
C34 Ru1 C5 153.95(4) . . ?
C34 Ru1 C4 166.92(4) . . ?
C34 Ru1 C35 37.99(4) . . ?
C29 N4 C12 110.70(7) . . ?
C30 N4 C12 116.23(8) . . ?
C30 N4 C29 109.92(8) . . ?
C7 N2 C6 118.12(9) . . ?
C8 N2 C6 118.24(8) . . ?
C8 N2 C7 117.87(9) . . ?
C2 N1 C1 118.13(9) . . ?
C3 N1 C1 118.43(9) . . ?
C3 N1 C2 112.18(9) . . ?
C14 N3 C13 115.51(9) . . ?
C15 N3 C13 116.91(10) . . ?
C15 N3 C14 112.32(9) . . ?
C32 C31 Ru1 71.20(5) . . ?
C35 C31 Ru1 70.88(5) . . ?
C35 C31 C32 108.16(8) . . ?
C40 C31 Ru1 128.35(7) . . ?
C40 C31 C32 125.15(9) . . ?
C40 C31 C35 126.41(9) . . ?
C12 C11 H11 113.9(8) . . ?
C9 C11 H11 105.2(7) . . ?
C9 C11 C12 116.17(7) . . ?
C18 C11 H11 115.0(7) . . ?
C18 C11 C12 98.78(7) . . ?
C18 C11 C9 107.97(7) . . ?
C31 C32 Ru1 71.20(5) . . ?
C33 C32 Ru1 69.99(5) . . ?
C33 C32 C31 107.95(8) . . ?
C39 C32 Ru1 129.01(7) . . ?
C39 C32 C31 124.44(9) . . ?
C39 C32 C33 127.34(9) . . ?
N1 C1 Ru1 129.92(7) . . ?
C10 C1 Ru1 69.18(5) . . ?
C10 C1 N1 124.87(9) . . ?
C4 C1 Ru1 69.76(5) . . ?
C4 C1 N1 120.38(9) . . ?
C4 C1 C10 114.74(8) . . ?
N2 C6 Ru1 123.64(6) . . ?
C9 C6 Ru1 94.08(5) . . ?
C9 C6 N2 120.84(8) . . ?
C5 C6 Ru1 65.85(5) . . ?
C5 C6 N2 119.98(8) . . ?
C5 C6 C9 116.51(8) . . ?
N4 C12 Ru2 128.32(6) . . ?
C11 C12 Ru2 94.64(5) . . ?
C11 C12 N4 116.97(8) . . ?
C17 C12 Ru2 68.91(5) . . ?
C17 C12 N4 118.98(8) . . ?
C17 C12 C11 118.67(8) . . ?
C32 C33 Ru1 71.92(5) . . ?
C34 C33 Ru1 70.62(5) . . ?
C34 C33 C32 108.01(8) . . ?
C38 C33 Ru1 129.51(7) . . ?
C38 C33 C32 127.17(9) . . ?
C38 C33 C34 124.30(9) . . ?
C6 C9 C11 118.36(7) . . ?
H9 C9 C11 109.7(7) . . ?
H9 C9 C6 107.2(8) . . ?
C10 C9 C11 112.78(8) . . ?
C10 C9 C6 99.92(7) . . ?
C10 C9 H9 108.2(7) . . ?
C1 C10 Ru1 72.70(5) . . ?
C9 C10 Ru1 101.23(6) . . ?
C9 C10 C1 117.89(8) . . ?
H10 C10 Ru1 120.9(9) . . ?
H10 C10 C1 117.3(9) . . ?
H10 C10 C9 117.7(9) . . ?
C6 C5 Ru1 77.74(5) . . ?
H5 C5 Ru1 119.9(7) . . ?
H5 C5 C6 121.4(9) . . ?
C4 C5 Ru1 70.84(5) . . ?
C4 C5 C6 120.56(8) . . ?
C4 C5 H5 118.0(9) . . ?
C12 C17 Ru2 73.74(5) . . ?
H17 C17 Ru2 124.0(9) . . ?
H17 C17 C12 117.1(9) . . ?
C16 C17 Ru2 71.40(5) . . ?
C16 C17 C12 121.12(9) . . ?
C16 C17 H17 121.6(9) . . ?
C1 C4 Ru1 72.35(5) . . ?
C5 C4 Ru1 70.73(5) . . ?
C5 C4 C1 119.17(8) . . ?
H4 C4 Ru1 125.7(9) . . ?
H4 C4 C1 122.1(9) . . ?
H4 C4 C5 118.6(9) . . ?
C20 C19 Ru2 71.87(5) . . ?
C23 C19 Ru2 70.62(5) . . ?
C23 C19 C20 107.87(8) . . ?
C28 C19 Ru2 126.91(7) . . ?
C28 C19 C20 126.77(9) . . ?
C28 C19 C23 125.17(9) . . ?
C19 C20 Ru2 70.25(5) . . ?
C21 C20 Ru2 72.18(5) . . ?
C21 C20 C19 108.15(8) . . ?
C27 C20 Ru2 126.55(6) . . ?
C27 C20 C19 125.28(10) . . ?
C27 C20 C21 126.43(9) . . ?
C31 C35 Ru1 71.19(5) . . ?
C34 C35 Ru1 70.03(5) . . ?
C34 C35 C31 108.08(8) . . ?
C36 C35 Ru1 129.71(7) . . ?
C36 C35 C31 125.19(10) . . ?
C36 C35 C34 126.38(9) . . ?
C11 C18 Ru2 98.67(6) . . ?
H18 C18 Ru2 119.6(9) . . ?
H18 C18 C11 119.0(9) . . ?
C13 C18 Ru2 72.67(5) . . ?
C13 C18 C11 121.88(8) . . ?
C13 C18 H18 114.3(9) . . ?
C17 C16 Ru2 70.83(5) . . ?
H16 C16 Ru2 126.7(8) . . ?
H16 C16 C17 119.9(9) . . ?
C13 C16 Ru2 71.48(5) . . ?
C13 C16 C17 117.77(8) . . ?
C13 C16 H16 122.3(9) . . ?
N3 C13 Ru2 123.88(7) . . ?
C18 C13 Ru2 69.20(5) . . ?
C18 C13 N3 119.40(9) . . ?
C16 C13 Ru2 70.84(5) . . ?
C16 C13 N3 124.00(9) . . ?
C16 C13 C18 116.17(9) . . ?
C19 C23 Ru2 71.15(5) . . ?
C22 C23 Ru2 71.92(5) . . ?
C22 C23 C19 108.08(8) . . ?
C24 C23 Ru2 126.48(7) . . ?
C24 C23 C19 125.04(9) . . ?
C24 C23 C22 126.69(9) . . ?
C20 C21 Ru2 70.39(5) . . ?
C22 C21 Ru2 69.92(5) . . ?
C22 C21 C20 107.56(8) . . ?
C26 C21 Ru2 134.67(7) . . ?
C26 C21 C20 125.73(9) . . ?
C26 C21 C22 125.53(9) . . ?
C23 C22 Ru2 70.39(5) . . ?
C21 C22 Ru2 72.32(5) . . ?
C21 C22 C23 108.32(8) . . ?
C25 C22 Ru2 128.38(7) . . ?
C25 C22 C23 125.25(10) . . ?
C25 C22 C21 126.07(10) . . ?
C33 C34 Ru1 70.95(5) . . ?
C35 C34 Ru1 71.99(5) . . ?
C35 C34 C33 107.79(8) . . ?
C37 C34 Ru1 125.89(7) . . ?
C37 C34 C33 125.37(10) . . ?
C37 C34 C35 126.70(10) . . ?
H7a C7 N2 112.6(8) . . ?
H7b C7 N2 111.2(10) . . ?
H7b C7 H7a 111.3(14) . . ?
H7c C7 N2 104.0(11) . . ?
H7c C7 H7a 111.6(14) . . ?
H7c C7 H7b 105.6(15) . . ?
H29a C29 N4 112.9(8) . . ?
H29b C29 N4 110.1(8) . . ?
H29b C29 H29a 107.4(11) . . ?
H29c C29 N4 109.4(8) . . ?
H29c C29 H29a 108.0(12) . . ?
H29c C29 H29b 108.8(12) . . ?
H30a C30 N4 110.5(8) . . ?
H30b C30 N4 111.8(11) . . ?
H30b C30 H30a 109.2(14) . . ?
H30c C30 N4 106.9(9) . . ?
H30c C30 H30a 113.7(12) . . ?
H30c C30 H30b 104.6(14) . . ?
H39a C39 C32 112.6(8) . . ?
H39b C39 C32 114.3(8) . . ?
H39b C39 H39a 104.9(13) . . ?
H39c C39 C32 110.5(10) . . ?
H39c C39 H39a 107.1(14) . . ?
H39c C39 H39b 106.9(15) . . ?
H40a C40 C31 112.4(9) . . ?
H40b C40 C31 111.7(9) . . ?
H40b C40 H40a 102.0(14) . . ?
H40c C40 C31 111.0(10) . . ?
H40c C40 H40a 111.3(16) . . ?
H40c C40 H40b 108.1(14) . . ?
H36a C36 C35 108.3(10) . . ?
H36b C36 C35 113.8(9) . . ?
H36b C36 H36a 108.6(15) . . ?
H36c C36 C35 110.4(10) . . ?
H36c C36 H36a 107.0(14) . . ?
H36c C36 H36b 108.6(16) . . ?
H38a C38 C33 113.3(10) . . ?
H38b C38 C33 110.3(10) . . ?
H38b C38 H38a 105.8(16) . . ?
H38c C38 C33 110.8(11) . . ?
H38c C38 H38a 109.6(16) . . ?
H38c C38 H38b 106.8(15) . . ?
H28a C28 C19 113.0(10) . . ?
H28b C28 C19 111.0(9) . . ?
H28b C28 H28a 105.3(14) . . ?
H28c C28 C19 109.2(10) . . ?
H28c C28 H28a 108.6(14) . . ?
H28c C28 H28b 109.7(14) . . ?
H27a C27 C20 110.4(9) . . ?
H27b C27 C20 110.6(10) . . ?
H27b C27 H27a 111.8(14) . . ?
H27c C27 C20 114.0(9) . . ?
H27c C27 H27a 104.1(14) . . ?
H27c C27 H27b 105.8(14) . . ?
H8a C8 N2 111.9(9) . . ?
H8b C8 N2 114.1(9) . . ?
H8b C8 H8a 101.9(13) . . ?
H8c C8 N2 109.1(9) . . ?
H8c C8 H8a 109.4(14) . . ?
H8c C8 H8b 110.3(13) . . ?
H37a C37 C34 111.4(10) . . ?
H37b C37 C34 110.6(11) . . ?
H37b C37 H37a 110.5(17) . . ?
H37c C37 C34 112.9(10) . . ?
H37c C37 H37a 105.8(16) . . ?
H37c C37 H37b 105.3(17) . . ?
H25a C25 C22 110.6(10) . . ?
H25b C25 C22 113.8(9) . . ?
H25b C25 H25a 105.7(16) . . ?
H25c C25 C22 111.1(8) . . ?
H25c C25 H25a 110.7(14) . . ?
H25c C25 H25b 104.8(14) . . ?
H24a C24 C23 110.4(8) . . ?
H24b C24 C23 112.5(9) . . ?
H24b C24 H24a 108.5(14) . . ?
H24c C24 C23 108.5(10) . . ?
H24c C24 H24a 105.8(15) . . ?
H24c C24 H24b 110.9(14) . . ?
H26a C26 C21 113.0(10) . . ?
H26b C26 C21 109.5(10) . . ?
H26b C26 H26a 106.8(16) . . ?
H26c C26 C21 112.3(10) . . ?
H26c C26 H26a 105.5(15) . . ?
H26c C26 H26b 109.5(15) . . ?
H2a C2 N1 108.8(7) . . ?
H2b C2 N1 113.7(10) . . ?
H2b C2 H2a 103.8(14) . . ?
H2c C2 N1 106.9(11) . . ?
H2c C2 H2a 112.3(14) . . ?
H2c C2 H2b 111.5(16) . . ?
H14a C14 N3 111.3(9) . . ?
H14b C14 N3 112.2(10) . . ?
H14b C14 H14a 105.6(12) . . ?
H14c C14 N3 109.1(10) . . ?
H14c C14 H14a 112.8(14) . . ?
H14c C14 H14b 105.8(14) . . ?
H3a C3 N1 112.8(12) . . ?
H3b C3 N1 113.3(14) . . ?
H3b C3 H3a 100.7(18) . . ?
H3c C3 N1 108.2(13) . . ?
H3c C3 H3a 106(2) . . ?
H3c C3 H3b 116(2) . . ?
H15a C15 N3 114.6(10) . . ?
H15b C15 N3 111.6(9) . . ?
H15b C15 H15a 105.9(15) . . ?
H15c C15 N3 111.1(11) . . ?
H15c C15 H15a 108.8(14) . . ?
H15c C15 H15b 104.2(15) . . ?

loop_
_geom_bond_atom_site_label_1
_geom_bond_atom_site_label_2
_geom_bond_distance
_geom_bond_site_symmetry_2
_geom_bond_publ_flag
Ru2 C12 2.2540(9) . ?
Ru2 C17 2.1906(9) . ?
Ru2 C19 2.1993(9) . ?
Ru2 C20 2.2208(9) . ?
Ru2 C18 2.1607(9) . ?
Ru2 C16 2.1981(9) . ?
Ru2 C13 2.2065(9) . ?
Ru2 C23 2.1923(9) . ?
Ru2 C21 2.2444(9) . ?
Ru2 C22 2.2124(9) . ?
Ru1 C31 2.2159(9) . ?
Ru1 C32 2.2158(9) . ?
Ru1 C1 2.2124(9) . ?
Ru1 C6 2.3312(9) . ?
Ru1 C33 2.1903(9) . ?
Ru1 C10 2.1658(10) . ?
Ru1 C5 2.1768(9) . ?
Ru1 C4 2.1783(9) . ?
Ru1 C35 2.2118(9) . ?
Ru1 C34 2.1859(9) . ?
N4 C12 1.4339(12) . ?
N4 C29 1.4627(13) . ?
N4 C30 1.4487(13) . ?
N2 C6 1.3959(12) . ?
N2 C7 1.4532(13) . ?
N2 C8 1.4417(14) . ?
N1 C1 1.4101(13) . ?
N1 C2 1.4403(16) . ?
N1 C3 1.4523(16) . ?
N3 C13 1.4144(13) . ?
N3 C14 1.4544(16) . ?
N3 C15 1.4471(16) . ?
C31 C32 1.4283(14) . ?
C31 C35 1.4392(13) . ?
C31 C40 1.4982(14) . ?
C11 H11 1.123(12) . ?
C11 C12 1.5265(13) . ?
C11 C9 1.5624(13) . ?
C11 C18 1.5193(13) . ?
C32 C33 1.4381(13) . ?
C32 C39 1.4983(13) . ?
C1 C10 1.4305(13) . ?
C1 C4 1.4261(13) . ?
C6 C9 1.5318(13) . ?
C6 C5 1.4161(13) . ?
C12 C17 1.4246(13) . ?
C33 C34 1.4400(14) . ?
C33 C38 1.4942(15) . ?
C9 H9 1.113(13) . ?
C9 C10 1.5214(13) . ?
C10 H10 1.120(14) . ?
C5 H5 1.068(13) . ?
C5 C4 1.4336(13) . ?
C17 H17 1.088(14) . ?
C17 C16 1.4207(14) . ?
C4 H4 1.111(14) . ?
C19 C20 1.4348(13) . ?
C19 C23 1.4380(13) . ?
C19 C28 1.4967(14) . ?
C20 C21 1.4332(14) . ?
C20 C27 1.4991(14) . ?
C35 C34 1.4315(15) . ?
C35 C36 1.4958(15) . ?
C18 H18 1.083(14) . ?
C18 C13 1.4272(13) . ?
C16 H16 1.071(13) . ?
C16 C13 1.4227(14) . ?
C23 C22 1.4228(14) . ?
C23 C24 1.4966(14) . ?
C21 C22 1.4424(14) . ?
C21 C26 1.4974(15) . ?
C22 C25 1.4940(14) . ?
C34 C37 1.4935(14) . ?
C7 H7a 1.087(16) . ?
C7 H7b 1.081(16) . ?
C7 H7c 1.030(17) . ?
C29 H29a 1.114(14) . ?
C29 H29b 1.129(15) . ?
C29 H29c 1.163(15) . ?
C30 H30a 1.126(15) . ?
C30 H30b 1.131(16) . ?
C30 H30c 1.077(15) . ?
C39 H39a 1.059(14) . ?
C39 H39b 1.076(17) . ?
C39 H39c 1.078(16) . ?
C40 H40a 1.060(17) . ?
C40 H40b 1.088(15) . ?
C40 H40c 1.033(16) . ?
C36 H36a 1.143(17) . ?
C36 H36b 1.085(17) . ?
C36 H36c 1.060(16) . ?
C38 H38a 1.085(18) . ?
C38 H38b 1.052(17) . ?
C38 H38c 1.096(16) . ?
C28 H28a 1.104(17) . ?
C28 H28b 1.104(16) . ?
C28 H28c 1.130(15) . ?
C27 H27a 1.118(17) . ?
C27 H27b 1.093(17) . ?
C27 H27c 1.143(15) . ?
C8 H8a 1.102(16) . ?
C8 H8b 1.113(16) . ?
C8 H8c 1.098(16) . ?
C37 H37a 1.044(18) . ?
C37 H37b 1.030(19) . ?
C37 H37c 1.102(17) . ?
C25 H25a 1.053(18) . ?
C25 H25b 1.080(17) . ?
C25 H25c 1.090(14) . ?
C24 H24a 1.103(16) . ?
C24 H24b 1.087(16) . ?
C24 H24c 1.143(16) . ?
C26 H26a 1.090(18) . ?
C26 H26b 1.045(17) . ?
C26 H26c 1.082(15) . ?
C2 H2a 1.092(15) . ?
C2 H2b 1.125(18) . ?
C2 H2c 1.144(18) . ?
C14 H14a 1.153(17) . ?
C14 H14b 1.122(14) . ?
C14 H14c 1.087(16) . ?
C3 H3a 1.101(19) . ?
C3 H3b 1.090(19) . ?
C3 H3c 1.067(19) . ?
C15 H15a 1.133(16) . ?
C15 H15b 1.066(18) . ?
C15 H15c 1.082(17) . ?

loop_
_geom_torsion_atom_site_label_1
_geom_torsion_atom_site_label_2
_geom_torsion_atom_site_label_3
_geom_torsion_atom_site_label_4
_geom_torsion
_geom_torsion_site_symmetry_1
_geom_torsion_site_symmetry_2
_geom_torsion_site_symmetry_3
_geom_torsion_site_symmetry_4
_geom_torsion_publ_flag
Ru2 C12 N4 C29 170.01(8) . . . . ?
Ru2 C12 N4 C30 43.69(9) . . . . ?
Ru2 C12 C11 C9 96.61(5) . . . . ?
Ru2 C12 C11 C18 -18.46(5) . . . . ?
Ru2 C12 C17 C16 55.65(6) . . . . ?
Ru2 C17 C12 N4 123.10(4) . . . . ?
Ru2 C17 C12 C11 -83.56(5) . . . . ?
Ru2 C17 C16 C13 55.72(6) . . . . ?
Ru2 C19 C20 C21 62.61(5) . . . . ?
Ru2 C19 C20 C27 -121.41(6) . . . . ?
Ru2 C19 C23 C22 -62.85(6) . . . . ?
Ru2 C19 C23 C24 121.87(6) . . . . ?
Ru2 C20 C19 C23 -61.81(5) . . . . ?
Ru2 C20 C19 C28 122.97(6) . . . . ?
Ru2 C20 C21 C22 60.32(5) . . . . ?
Ru2 C20 C21 C26 -131.53(6) . . . . ?
Ru2 C18 C11 C12 19.46(5) . . . . ?
Ru2 C18 C11 C9 -101.82(5) . . . . ?
Ru2 C18 C13 N3 118.07(5) . . . . ?
Ru2 C18 C13 C16 -54.69(6) . . . . ?
Ru2 C16 C17 C12 -56.75(6) . . . . ?
Ru2 C16 C13 N3 -118.52(5) . . . . ?
Ru2 C16 C13 C18 53.86(6) . . . . ?
Ru2 C13 N3 C14 144.34(8) . . . . ?
Ru2 C13 N3 C15 -80.08(9) . . . . ?
Ru2 C13 C18 C11 89.54(5) . . . . ?
Ru2 C13 C16 C17 -55.40(6) . . . . ?
Ru2 C23 C19 C20 62.61(6) . . . . ?
Ru2 C23 C19 C28 -122.07(6) . . . . ?
Ru2 C23 C22 C21 -62.77(5) . . . . ?
Ru2 C23 C22 C25 123.73(6) . . . . ?
Ru2 C21 C20 C19 -61.38(5) . . . . ?
Ru2 C21 C20 C27 122.70(6) . . . . ?
Ru2 C21 C22 C23 61.54(6) . . . . ?
Ru2 C21 C22 C25 -125.03(6) . . . . ?
Ru2 C22 C23 C19 62.35(5) . . . . ?
Ru2 C22 C23 C24 -122.47(6) . . . . ?
Ru2 C22 C21 C20 -60.62(5) . . . . ?
Ru2 C22 C21 C26 131.20(6) . . . . ?
Ru1 C31 C32 C33 60.65(6) . . . . ?
Ru1 C31 C32 C39 -124.95(6) . . . . ?
Ru1 C31 C35 C34 -60.61(6) . . . . ?
Ru1 C31 C35 C36 125.85(6) . . . . ?
Ru1 C32 C31 C35 -61.58(5) . . . . ?
Ru1 C32 C31 C40 124.18(6) . . . . ?
Ru1 C32 C33 C34 61.76(6) . . . . ?
Ru1 C32 C33 C38 -126.32(6) . . . . ?
Ru1 C1 N1 C2 -91.41(10) . . . . ?
Ru1 C1 N1 C3 49.50(10) . . . . ?
Ru1 C1 C10 C9 -93.78(5) . . . . ?
Ru1 C1 C4 C5 54.95(6) . . . . ?
Ru1 C6 N2 C7 82.94(8) . . . . ?
Ru1 C6 N2 C8 -69.77(9) . . . . ?
Ru1 C6 C9 C11 135.33(5) . . . . ?
Ru1 C6 C9 C10 12.58(5) . . . . ?
Ru1 C6 C5 C4 -58.77(6) . . . . ?
Ru1 C33 C32 C31 -61.42(6) . . . . ?
Ru1 C33 C32 C39 124.39(6) . . . . ?
Ru1 C33 C34 C35 62.97(6) . . . . ?
Ru1 C33 C34 C37 -121.03(6) . . . . ?
Ru1 C10 C1 N1 -124.88(6) . . . . ?
Ru1 C10 C1 C4 54.35(6) . . . . ?
Ru1 C10 C9 C11 -140.40(5) . . . . ?
Ru1 C10 C9 C6 -13.79(5) . . . . ?
Ru1 C5 C6 N2 -116.25(5) . . . . ?
Ru1 C5 C6 C9 82.15(5) . . . . ?
Ru1 C5 C4 C1 -55.73(6) . . . . ?
Ru1 C4 C1 N1 125.22(5) . . . . ?
Ru1 C4 C1 C10 -54.05(6) . . . . ?
Ru1 C4 C5 C6 62.21(6) . . . . ?
Ru1 C35 C31 C32 61.78(6) . . . . ?
Ru1 C35 C31 C40 -124.07(6) . . . . ?
Ru1 C35 C34 C33 -62.31(6) . . . . ?
Ru1 C35 C34 C37 121.76(6) . . . . ?
Ru1 C34 C33 C32 -62.59(6) . . . . ?
Ru1 C34 C33 C38 125.20(6) . . . . ?
Ru1 C34 C35 C31 61.34(6) . . . . ?
Ru1 C34 C35 C36 -125.21(6) . . . . ?
N4 C12 C11 C9 -41.06(9) . . . . ?
N4 C12 C11 C18 -156.13(8) . . . . ?
N4 C12 C17 C16 178.75(8) . . . . ?
N2 C6 C9 C11 -91.09(9) . . . . ?
N2 C6 C9 C10 146.16(9) . . . . ?
N2 C6 C5 C4 -175.02(8) . . . . ?
N1 C1 C10 C9 141.34(10) . . . . ?
N1 C1 C4 C5 -179.83(9) . . . . ?
N3 C13 C18 C11 -152.40(8) . . . . ?
N3 C13 C16 C17 -173.92(9) . . . . ?
C31 C32 C33 C34 0.34(8) . . . . ?
C31 C32 C33 C38 172.26(8) . . . . ?
C31 C35 C34 C33 -0.96(8) . . . . ?
C31 C35 C34 C37 -176.89(8) . . . . ?
C11 C12 C17 C16 -27.91(10) . . . . ?
C11 C9 C6 C5 70.35(9) . . . . ?
C11 C9 C10 C1 -64.17(8) . . . . ?
C11 C18 C13 C16 34.85(10) . . . . ?
C32 C33 C34 C35 0.39(8) . . . . ?
C32 C33 C34 C37 176.39(8) . . . . ?
C1 C10 C9 C6 62.44(9) . . . . ?
C1 C4 C5 C6 6.48(10) . . . . ?
C12 C17 C16 C13 -1.02(10) . . . . ?
C33 C34 C35 C36 172.49(8) . . . . ?
C17 C16 C13 C18 -1.54(10) . . . . ?
C19 C20 C21 C22 -1.06(8) . . . . ?
C19 C20 C21 C26 167.09(7) . . . . ?
C19 C23 C22 C21 -0.42(8) . . . . ?
C19 C23 C22 C25 -173.92(8) . . . . ?
C20 C21 C22 C23 0.91(8) . . . . ?
C20 C21 C22 C25 174.35(7) . . . . ?
C23 C22 C21 C26 -167.26(7) . . . . ?

loop_
_exptl_oxdiff_crystal_face_indexfrac_h
_exptl_oxdiff_crystal_face_indexfrac_k
_exptl_oxdiff_crystal_face_indexfrac_l
_exptl_oxdiff_crystal_face_x
_exptl_oxdiff_crystal_face_y
_exptl_oxdiff_crystal_face_z
9.9759 13.1562 -6.7385 0.2027 0.8573 0.4361
-9.9759 -13.1562 6.7385 -0.2027 -0.8573 -0.4361
-5.1495 12.8455 -9.1242 0.0006 -0.0065 1.0116
10.1427 -7.7664 7.2508 0.1130 0.3893 -0.8966
-1.3461 4.7615 18.8265 0.8463 -0.5033 0.0049
5.2591 -13.7738 2.1749 -0.2910 0.1743 -0.9554
-5.2591 13.7738 -2.1749 0.2910 -0.1743 0.9554
0.0133 0.0089 -0.9933 -0.0373 0.0248 0.0156
0.9774 -2.0033 5.0011 0.1368 -0.0746 -0.2205
-0.9774 2.0033 -5.0011 -0.1368 0.0746 0.2205
-0.9527 -4.9916 1.9798 -0.0796 -0.1393 -0.2602
-5.0312 1.9068 -4.1141 -0.1335 -0.1938 0.3500
4.9905 2.0725 2.1117 0.1754 0.2664 -0.1066
0.9129 4.9650 1.0002 0.1916 0.0649 0.2134
-0.9129 -4.9650 -1.0002 -0.1916 -0.0649 -0.2134
-2.9465 -5.0177 -0.0601 -0.1712 -0.2114 -0.1564
2.9465 5.0177 0.0601 0.1712 0.2114 0.1564
4.9738 3.0629 2.1078 0.2046 0.2721 -0.0535

loop_
_atom_site_anharm_gc_c_label
_atom_site_anharm_gc_c_111
_atom_site_anharm_gc_c_112
_atom_site_anharm_gc_c_113
_atom_site_anharm_gc_c_122
_atom_site_anharm_gc_c_123
_atom_site_anharm_gc_c_133
_atom_site_anharm_gc_c_222
_atom_site_anharm_gc_c_223
_atom_site_anharm_gc_c_233
_atom_site_anharm_gc_c_333
Ru2 0.00000010(5) -0.00000005(2) -0.000000007(17) 0.00000004(2) 0.000000002(10) 0.000000029(11) -0.00000007(3) 0.000000000(11) -0.000000016(9) -0.000000024(13)
Ru1 0.00000011(2) 0.000000027(11) -0.000000039(8) 0.000000005(9) 0.000000020(5) 0.000000072(5) 0.000000069(12) 0.000000031(5) 0.000000018(4) -0.000000015(6)

loop_
_atom_site_anharm_gc_d_label
_atom_site_anharm_gc_d_1111
_atom_site_anharm_gc_d_1112
_atom_site_anharm_gc_d_1113
_atom_site_anharm_gc_d_1122
_atom_site_anharm_gc_d_1123
_atom_site_anharm_gc_d_1133
_atom_site_anharm_gc_d_1222
_atom_site_anharm_gc_d_1223
_atom_site_anharm_gc_d_1233
_atom_site_anharm_gc_d_1333
_atom_site_anharm_gc_d_2222
_atom_site_anharm_gc_d_2223
_atom_site_anharm_gc_d_2233
_atom_site_anharm_gc_d_2333
_atom_site_anharm_gc_d_3333
Ru2 0.000000004(4) -0.0000000012(18) -0.0000000002(12) 0.0000000016(12) -0.0000000002(6) 0.0000000009(6) -0.0000000009(12) -0.0000000003(5) 0.0000000000(4) -0.0000000009(5) 0.0000000008(18) 0.0000000006(7) 0.0000000007(4) -0.0000000006(4) 0.0000000022(7)
Ru1 0.0000000091(18) -0.0000000038(8) -0.0000000016(6) 0.0000000025(6) 0.0000000010(3) 0.0000000025(3) -0.0000000006(6) -0.0000000004(2) -0.00000000019(18) -0.0000000015(3) -0.0000000000(9) 0.0000000008(3) 0.00000000099(19) 0.0000000002(2) 0.0000000026(3)

loop_
_restr_rigu_atom_site_label_1
_restr_rigu_atom_site_label_2
_restr_rigu_target_weight_param
_restr_rigu_u13_diff
_restr_rigu_u23_diff
_restr_rigu_u33_diff
Ru1 N2 0.020000 0.001983 0.003051 -0.001793
Ru1 N1 0.020000 0.000355 -0.005426 -0.002618
Ru1 C31 0.002000 -0.000057 -0.000299 -0.001522
Ru1 C32 0.020000 -0.001144 0.000850 -0.001339
Ru1 C1 0.002000 -0.001393 -0.002437 -0.000778
Ru1 C6 0.002000 0.000504 0.000966 -0.001163
Ru1 C33 0.020000 -0.000926 0.000406 -0.000823
Ru1 C9 0.020000 -0.000227 0.000054 -0.001426
Ru1 C10 0.020000 -0.001073 0.000223 -0.003066
Ru1 H10 0.020000 0.012068 0.021179 -0.020619
Ru1 C5 0.020000 0.002218 -0.000524 -0.001692
Ru1 H5 0.020000 0.003151 -0.003573 -0.002372
Ru1 C4 0.020000 0.000275 -0.001483 -0.002132
Ru1 H4 0.020000 0.019191 -0.016021 -0.019288
Ru1 C35 0.020000 -0.001796 0.000282 -0.000777
Ru1 C34 0.020000 -0.000393 -0.000257 -0.000563
Ru1 C39 0.020000 -0.001230 0.001720 -0.001735
Ru1 C40 0.020000 0.001279 0.000120 -0.003203
Ru1 C36 0.020000 -0.002680 0.000100 -0.002305
Ru1 C38 0.020000 -0.001252 -0.001759 -0.003198
Ru1 C37 0.020000 -0.000277 -0.002522 -0.003425
N4 C11 0.020000 0.000894 0.001266 -0.000346
N4 C12 0.002000 -0.000868 0.000492 0.000642
N4 C17 0.020000 0.002236 0.002561 -0.001326
N4 C29 0.002000 0.000190 0.002141 0.000120
N4 H29a 0.020000 -0.009529 0.011296 -0.011934
N4 H29b 0.020000 -0.004468 -0.007398 -0.013828
N4 H29c 0.020000 0.010212 0.001258 -0.011474
N4 C30 0.002000 0.002968 -0.000390 -0.001371
N4 H30a 0.020000 0.010695 0.013352 -0.011371
N4 H30b 0.020000 -0.016034 -0.029295 -0.033824
N4 H30c 0.020000 0.012925 0.009802 -0.015772
N2 C6 0.002000 -0.000151 -0.000049 -0.000385
N2 C9 0.020000 -0.001430 -0.003431 -0.000080
N2 C5 0.020000 0.002784 0.004084 -0.000078
N2 C7 0.002000 0.003928 -0.001303 -0.001055
N2 H7a 0.020000 0.008804 -0.000297 -0.006397
N2 H7b 0.020000 -0.015256 -0.012474 -0.021195
N2 H7c 0.020000 0.029280 -0.015202 -0.036377
N2 C8 0.002000 0.002263 0.004056 -0.001249
N2 H8a 0.020000 -0.010953 -0.004340 -0.014715
N2 H8b 0.020000 -0.007039 -0.000844 -0.012164
N2 H8c 0.020000 0.008764 0.021536 -0.012759
N1 C1 0.002000 0.000040 0.000664 0.001070
N1 C10 0.020000 -0.006427 0.003728 0.001381
N1 C4 0.020000 0.000291 -0.006684 0.000796
N1 C2 0.002000 -0.006949 0.002211 -0.000865
N1 H2a 0.020000 -0.000408 0.005009 0.003777
N1 H2b 0.020000 0.005769 -0.000151 -0.019330
N1 H2c 0.020000 -0.012694 0.023971 -0.024530
N1 C3 0.002000 -0.007552 0.005665 -0.000150
N1 H3a 0.020000 0.010670 -0.018208 -0.026527
N1 H3b 0.020000 0.032619 0.032774 -0.044104
N1 H3c 0.020000 -0.019079 0.001154 -0.013228
N3 C18 0.020000 0.002059 0.002389 -0.000509
N3 C16 0.020000 -0.006277 -0.003161 0.000784
N3 C13 0.002000 -0.001859 -0.001054 0.000345
N3 C14 0.002000 -0.007692 0.000031 -0.002086
N3 H14a 0.020000 0.003044 -0.007000 -0.021528
N3 H14b 0.020000 0.000987 0.014737 -0.012313
N3 H14c 0.020000 -0.013212 -0.008693 -0.010099
N3 C15 0.002000 -0.004133 -0.002590 -0.000864
N3 H15a 0.020000 0.016554 -0.019512 -0.023009
N3 H15b 0.020000 -0.003935 0.011751 -0.016594
N3 H15c 0.020000 -0.016871 0.014533 -0.020225
C31 C32 0.020000 0.002539 -0.000829 -0.000468
C31 C1 0.020000 -0.001548 -0.003110 -0.000180
C31 C6 0.020000 0.000865 0.000496 0.000580
C31 C33 0.020000 0.004528 -0.001119 -0.000365
C31 C10 0.020000 -0.000960 0.000750 -0.001497
C31 C5 0.020000 0.002114 -0.001246 -0.001564
C31 C4 0.020000 0.001541 -0.003114 -0.001417
C31 C35 0.020000 0.004052 -0.000514 -0.000119
C31 C34 0.020000 0.006610 -0.000820 -0.000917
C31 C39 0.020000 0.005637 -0.000133 -0.001176
C31 C40 0.002000 0.002133 0.000716 -0.001089
C31 H40a 0.020000 -0.000148 0.008348 -0.011774
C31 H40b 0.020000 -0.013011 0.001989 -0.019615
C31 H40c 0.020000 -0.002527 -0.014444 -0.015005
C31 C36 0.020000 0.005696 -0.000943 -0.000632
C11 H11 0.002000 0.001012 -0.000784 -0.000189
C11 C6 0.020000 0.000501 0.000966 -0.000291
C11 C12 0.002000 0.000298 -0.000060 -0.000367
C11 C9 0.002000 -0.000200 0.000547 -0.000908
C11 H9 0.020000 -0.011983 -0.000968 -0.007011
C11 C10 0.020000 -0.001886 -0.000196 -0.000880
C11 C17 0.020000 -0.000555 -0.002512 -0.000333
C11 C18 0.002000 -0.000257 0.001957 -0.000213
C11 H18 0.020000 0.019690 0.007914 -0.014839
C11 C13 0.020000 -0.002275 -0.001510 -0.000483
H11 C12 0.020000 -0.002148 -0.014507 0.010494
H11 C9 0.020000 -0.000677 0.014553 0.011249
H11 C18 0.020000 -0.000446 0.003968 -0.001867
C32 C1 0.020000 -0.003007 -0.003360 -0.000008
C32 C6 0.020000 -0.000039 -0.000280 -0.000060
C32 C33 0.020000 0.000081 0.001983 -0.000757
C32 C10 0.020000 -0.002244 -0.001445 -0.001222
C32 C5 0.020000 0.001197 -0.001950 -0.001334
C32 C4 0.020000 -0.000629 -0.003370 -0.001162
C32 C35 0.020000 0.002191 0.002242 0.000144
C32 C34 0.020000 0.000973 0.002898 -0.000695
C32 C39 0.002000 0.000888 -0.002421 -0.001135
C32 H39a 0.020000 -0.009400 -0.003034 -0.006529
C32 H39b 0.020000 0.002889 -0.007063 -0.005715
C32 H39c 0.020000 0.011974 -0.016537 -0.019031
C32 C40 0.020000 0.003784 -0.002451 -0.001318
C32 C38 0.020000 0.002598 0.002862 -0.001451
C1 C6 0.020000 -0.001709 0.000285 -0.001048
C1 C33 0.020000 -0.004324 0.002693 -0.000499
C1 C9 0.020000 -0.003977 0.001708 0.001236
C1 C10 0.020000 -0.003411 0.001223 0.000339
C1 H10 0.020000 -0.021432 0.012058 -0.012225
C1 C5 0.020000 -0.000712 -0.003931 -0.000618
C1 C4 0.020000 -0.003006 -0.002651 0.000449
C1 H4 0.020000 -0.022314 -0.010777 -0.010767
C1 C35 0.020000 -0.004644 0.002582 -0.000103
C1 C34 0.020000 -0.007093 0.002593 -0.000002
C1 C2 0.020000 0.000256 0.002417 -0.002852
C1 C3 0.020000 -0.003036 0.001015 -0.001058
C6 C33 0.020000 -0.000301 -0.001794 0.000704
C6 C9 0.002000 0.001237 -0.000453 -0.000241
C6 H9 0.020000 0.019171 -0.004796 -0.015999
C6 C10 0.020000 0.001067 -0.002175 0.000319
C6 C5 0.020000 0.000940 0.002623 0.000319
C6 H5 0.020000 0.014987 0.014017 -0.011109
C6 C4 0.020000 -0.000455 0.002273 -0.000620
C6 C35 0.020000 0.000495 -0.001862 0.000776
C6 C34 0.020000 0.001853 -0.003703 0.000381
C6 C7 0.020000 0.001579 -0.000432 -0.002218
C6 C8 0.020000 -0.000741 0.001825 -0.000775
C12 C9 0.020000 -0.000369 0.000655 0.000130
C12 C17 0.002000 0.002733 -0.000759 0.000060
C12 H17 0.020000 0.014519 0.007221 -0.011175
C12 C18 0.020000 0.000191 0.001174 0.000329
C12 C16 0.020000 0.003289 0.000708 -0.000932
C12 C29 0.020000 -0.002237 0.000394 -0.002797
C12 C30 0.020000 -0.000512 -0.001941 -0.000253
C33 C10 0.020000 -0.002186 -0.000980 -0.000001
C33 C5 0.020000 0.001205 -0.001599 -0.001015
C33 C4 0.020000 -0.001868 -0.003620 -0.000636
C33 C35 0.020000 0.000536 0.006991 -0.000498
C33 C34 0.020000 -0.002117 0.005038 -0.001098
C33 C39 0.020000 -0.001738 -0.005757 -0.000958
C33 C38 0.002000 0.001384 -0.003790 -0.002189
C33 H38a 0.020000 0.008772 0.007207 -0.022445
C33 H38b 0.020000 -0.010375 -0.006287 -0.013877
C33 H38c 0.020000 0.021026 -0.020745 -0.026209
C33 C37 0.020000 -0.003217 0.006775 -0.001484
C9 H9 0.002000 0.000058 0.000057 0.000070
C9 C10 0.002000 -0.001317 -0.002101 0.000199
C9 H10 0.020000 -0.007455 -0.017352 -0.012423
C9 C5 0.020000 0.000247 0.002283 0.000104
C9 C18 0.020000 -0.001714 -0.001865 -0.000619
H9 C10 0.020000 -0.010506 -0.007338 0.003591
C10 H10 0.002000 -0.000654 -0.000941 -0.000266
C10 C5 0.020000 -0.000669 -0.001203 0.001450
C10 C4 0.020000 -0.002981 -0.000893 0.000646
C10 C35 0.020000 -0.004634 -0.001962 0.000535
C10 C34 0.020000 -0.004190 -0.000646 -0.000108
C5 H5 0.002000 -0.000058 0.000503 -0.000047
C5 C4 0.020000 0.000455 0.002090 0.000082
C5 H4 0.020000 0.020543 0.009603 -0.015240
C5 C35 0.020000 0.004054 0.000123 0.002032
C5 C34 0.020000 0.003776 -0.001168 0.001039
H5 C4 0.020000 0.008245 0.019749 0.011976
C17 H17 0.002000 0.000189 -0.000001 -0.000273
C17 C16 0.002000 -0.002374 0.002661 0.000134
C17 H16 0.020000 0.013218 0.012782 -0.009521
C17 C13 0.020000 -0.004499 0.003792 -0.000475
H17 C16 0.020000 -0.017152 0.009798 0.006702
C4 H4 0.002000 -0.000526 0.000901 -0.000683
C4 C35 0.020000 0.001144 0.001739 0.001761
C4 C34 0.020000 -0.001408 0.001851 0.001524
C19 C20 0.002000 -0.003525 0.000911 -0.000020
C19 C23 0.002000 -0.003482 -0.000520 0.000736
C19 C21 0.020000 -0.002745 0.002473 -0.000796
C19 C22 0.020000 -0.001414 0.002745 0.000313
C19 C28 0.002000 -0.001194 -0.001414 -0.001295
C19 H28a 0.020000 0.015953 -0.005057 -0.016825
C19 H28b 0.020000 0.013782 0.010103 -0.007736
C19 H28c 0.020000 0.023400 -0.003014 -0.020871
C19 C27 0.020000 -0.007207 0.001709 -0.000317
C19 C24 0.020000 -0.007060 -0.001077 -0.000898
C20 C23 0.020000 -0.000683 -0.003036 0.000592
C20 C21 0.002000 -0.004223 -0.001084 0.000596
C20 C22 0.020000 0.003073 -0.005166 -0.000163
C20 C28 0.020000 -0.008290 -0.001318 -0.000827
C20 C27 0.002000 0.000725 0.000579 0.000097
C20 H27a 0.020000 0.002572 -0.010295 -0.014920
C20 H27b 0.020000 0.012841 0.007633 -0.019192
C20 H27c 0.020000 0.010619 0.016304 -0.017498
C20 C26 0.020000 -0.008031 -0.001182 -0.000739
C35 C34 0.020000 0.003905 -0.005279 -0.000942
C35 C40 0.020000 0.009740 0.003749 -0.000591
C35 C36 0.002000 -0.000130 0.002029 -0.000482
C35 H36a 0.020000 -0.011561 -0.001795 -0.017743
C35 H36b 0.020000 -0.017276 0.002068 -0.012716
C35 H36c 0.020000 -0.005177 0.022047 -0.015388
C35 C37 0.020000 0.010331 -0.005418 -0.002281
C18 H18 0.002000 -0.000122 -0.000373 0.000335
C18 C16 0.020000 -0.003885 -0.005285 -0.000473
C18 C13 0.002000 -0.001476 -0.002704 0.000511
H18 C13 0.020000 -0.025142 -0.008134 0.015175
C16 H16 0.002000 0.000507 -0.001038 -0.000155
C16 C13 0.002000 -0.002876 0.003533 0.000586
H16 C13 0.020000 -0.018358 0.001538 0.008481
C13 C14 0.020000 -0.005131 -0.000022 -0.001400
C13 C15 0.020000 0.000552 -0.001806 -0.001257
C23 C21 0.020000 0.002659 0.003791 -0.000936
C23 C22 0.002000 0.003487 0.002843 0.000196
C23 C28 0.020000 0.000419 -0.007103 -0.001112
C23 C25 0.020000 0.004522 0.007320 -0.001160
C23 C24 0.002000 0.000609 -0.001819 -0.001311
C23 H24a 0.020000 -0.004418 0.003601 -0.005046
C23 H24b 0.020000 -0.010578 0.001509 -0.016886
C23 H24c 0.020000 -0.012149 -0.017357 -0.020736
C21 C22 0.002000 0.003854 -0.002648 -0.001116
C21 C27 0.020000 0.006913 0.007653 -0.000286
C21 C25 0.020000 0.008588 -0.007455 -0.000749
C21 C26 0.002000 -0.000212 0.001275 -0.000692
C21 H26a 0.020000 -0.004881 0.003286 -0.012701
C21 H26b 0.020000 0.005735 0.003408 -0.012551
C21 H26c 0.020000 -0.005647 0.018994 -0.018599
C22 C25 0.002000 -0.001525 -0.000356 -0.000126
C22 H25a 0.020000 -0.012160 -0.003845 -0.020389
C22 H25b 0.020000 -0.002998 -0.000578 -0.010278
C22 H25c 0.020000 -0.003756 -0.005871 -0.005316
C22 C24 0.020000 0.009740 -0.005932 -0.000921
C22 C26 0.020000 0.007575 0.005594 -0.000352
C34 C36 0.020000 -0.001049 0.011448 0.001196
C34 C38 0.020000 -0.002648 -0.011123 -0.001114
C34 C37 0.002000 0.002288 0.000163 -0.001563
C34 H37a 0.020000 -0.003829 0.021253 -0.018637
C34 H37b 0.020000 0.006808 -0.010543 -0.019442
C34 H37c 0.020000 0.009736 0.006393 -0.014752
C7 H7a 0.002000 0.000050 0.000054 0.000125
C7 H7b 0.002000 0.000850 -0.000250 0.000637
C7 H7c 0.002000 0.000045 -0.000705 0.000101
C7 C8 0.020000 0.009247 0.007019 0.000171
H7a H7b 0.020000 -0.049928 0.012601 0.005826
H7a H7c 0.020000 0.049825 0.017965 0.000182
H7b H7c 0.020000 0.052784 -0.012110 0.001398
C29 H29a 0.002000 0.001541 -0.000450 0.001046
C29 H29b 0.002000 0.000485 0.000709 0.000555
C29 H29c 0.002000 -0.000144 0.000296 -0.000247
C29 C30 0.020000 0.003469 -0.008489 -0.001123
H29a H29b 0.020000 -0.008948 0.030435 -0.001750
H29a H29c 0.020000 0.026271 -0.017484 -0.004648
H29b H29c 0.020000 0.029694 0.009091 0.004091
C30 H30a 0.002000 0.000174 -0.000829 -0.000055
C30 H30b 0.002000 0.001034 0.000753 0.000310
C30 H30c 0.002000 0.001380 0.000221 -0.000747
H30a H30b 0.020000 -0.049382 0.032579 0.009535
H30a H30c 0.020000 0.037045 -0.009115 -0.000102
H30b H30c 0.020000 0.052160 -0.039415 0.005645
C39 H39a 0.002000 -0.000226 -0.000169 -0.000613
C39 H39b 0.002000 0.000313 -0.000002 -0.000570
C39 H39c 0.002000 -0.000930 0.000790 -0.000634
H39a H39b 0.020000 -0.068008 0.003382 -0.014862
H39a H39c 0.020000 0.063005 0.023080 -0.002059
H39b H39c 0.020000 -0.049776 0.044480 0.000295
C40 H40a 0.002000 0.000040 -0.000388 -0.000526
C40 H40b 0.002000 0.000375 0.000405 0.000237
C40 H40c 0.002000 0.000108 0.000482 -0.000403
H40a H40b 0.020000 -0.008321 0.051931 0.015977
H40a H40c 0.020000 0.053201 -0.046512 -0.009674
H40b H40c 0.020000 0.010379 0.055550 -0.013761
C36 H36a 0.002000 -0.000109 -0.000858 -0.000916
C36 H36b 0.002000 -0.000710 0.000679 -0.000519
C36 H36c 0.002000 0.000604 -0.000647 -0.000570
H36a H36b 0.020000 -0.052885 0.045061 -0.000226
H36a H36c 0.020000 0.011925 -0.063502 0.008561
H36b H36c 0.020000 0.081269 0.020869 0.001196
C38 H38a 0.002000 -0.000110 0.000152 -0.000525
C38 H38b 0.002000 -0.000458 0.000304 -0.000407
C38 H38c 0.002000 -0.000618 0.000062 0.000190
H38a H38b 0.020000 -0.055274 -0.047284 0.010391
H38a H38c 0.020000 0.010685 0.069610 -0.001203
H38b H38c 0.020000 -0.023234 -0.057981 0.013843
C28 H28a 0.002000 -0.000564 -0.000462 0.000002
C28 H28b 0.002000 -0.000980 0.000064 -0.000085
C28 H28c 0.002000 -0.000235 0.000259 0.000124
H28a H28b 0.020000 -0.020597 -0.052854 0.022620
H28a H28c 0.020000 0.030844 0.049601 -0.000601
H28b H28c 0.020000 -0.068844 -0.045345 -0.006249
C27 H27a 0.002000 -0.000384 0.000246 0.000180
C27 H27b 0.002000 -0.000577 -0.000055 0.000088
C27 H27c 0.002000 -0.000198 0.000084 -0.000401
H27a H27b 0.020000 -0.008120 -0.060102 -0.001287
H27a H27c 0.020000 -0.059653 0.035634 -0.005595
H27b H27c 0.020000 0.007171 -0.053376 -0.006911
C8 H8a 0.002000 0.000331 -0.001171 -0.000511
C8 H8b 0.002000 0.001080 0.001179 -0.000193
C8 H8c 0.002000 0.000828 0.000480 0.000963
H8a H8b 0.020000 -0.011616 0.034317 -0.002885
H8a H8c 0.020000 0.032901 -0.055172 -0.008968
H8b H8c 0.020000 0.029073 0.033356 0.008143
C37 H37a 0.002000 -0.000263 -0.000503 -0.000016
C37 H37b 0.002000 -0.000376 0.000806 -0.000438
C37 H37c 0.002000 -0.000258 -0.000605 -0.001778
H37a H37b 0.020000 -0.080610 -0.022186 0.007162
H37a H37c 0.020000 -0.068878 0.072034 -0.030633
H37b H37c 0.020000 0.089413 -0.064216 -0.014573
C25 H25a 0.002000 0.000605 -0.000236 0.000435
C25 H25b 0.002000 0.000409 -0.000097 0.000020
C25 H25c 0.002000 0.001169 -0.000542 -0.000481
H25a H25b 0.020000 0.041971 0.049694 0.001346
H25a H25c 0.020000 0.003633 -0.047902 0.000668
H25b H25c 0.020000 -0.001147 0.059491 -0.000458
C24 H24a 0.002000 -0.001235 -0.000530 -0.000362
C24 H24b 0.002000 0.000525 -0.000917 0.000035
C24 H24c 0.002000 0.001030 0.001525 -0.000402
H24a H24b 0.020000 0.054939 0.020354 0.003021
H24a H24c 0.020000 0.094459 -0.007851 -0.008934
H24b H24c 0.020000 -0.051930 0.026804 -0.016547
C26 H26a 0.002000 0.000815 -0.000124 -0.000500
C26 H26b 0.002000 -0.000313 0.000198 -0.000658
C26 H26c 0.002000 0.000537 -0.000307 -0.000298
H26a H26b 0.020000 0.062785 0.059377 -0.005651
H26a H26c 0.020000 -0.047824 -0.033621 -0.000647
H26b H26c 0.020000 0.059376 0.016095 0.006161
C2 H2a 0.002000 -0.000851 0.001621 0.001988
C2 H2b 0.002000 -0.001473 0.000298 -0.000187
C2 H2c 0.002000 -0.000128 -0.000423 0.000161
C2 C3 0.020000 -0.018250 0.004873 0.001309
H2a H2b 0.020000 0.038888 -0.050551 -0.016645
H2a H2c 0.020000 -0.046240 0.030996 -0.002024
H2b H2c 0.020000 -0.023202 -0.082360 0.004030
C14 H14a 0.002000 -0.000261 -0.000440 0.000141
C14 H14b 0.002000 -0.000154 -0.000373 0.000349
C14 H14c 0.002000 0.000103 -0.000396 -0.000070
C14 C15 0.020000 -0.016189 -0.003430 0.002507
H14a H14b 0.020000 0.029229 -0.016748 0.006023
H14a H14c 0.020000 0.039668 0.024208 -0.012582
H14b H14c 0.020000 -0.051591 0.017900 -0.005612
C3 H3a 0.002000 0.000070 0.000988 -0.000677
C3 H3b 0.002000 -0.000267 -0.000670 -0.000909
C3 H3c 0.002000 -0.000257 0.000209 0.001458
H3a H3b 0.020000 0.101418 0.013703 -0.004478
H3a H3c 0.020000 -0.137494 -0.096731 -0.011888
H3b H3c 0.020000 -0.025945 0.142892 -0.009022
C15 H15a 0.002000 -0.000372 0.000856 -0.000565
C15 H15b 0.002000 -0.000721 -0.000449 -0.000061
C15 H15c 0.002000 -0.000455 0.000014 -0.000252
H15a H15b 0.020000 -0.000585 -0.056406 -0.009079
H15a H15c 0.020000 -0.045486 0.019545 -0.006081
H15b H15c 0.020000 -0.026783 -0.046481 -0.003903
